data_2201217
loop_
_publ_author_name
'Timothy C. Higgs'
'Andrew Parkin'
'Simon Parsons'
'Peter A. Tasker'

_publ_section_title
;
 <i>N</i>-Methylmethanesulfonamide at 150K
;
_journal_issue 5
_journal_name_full 'Acta Crystallographica Section E'
_journal_page_first o523
_journal_page_last o525
_journal_paper_doi 10.1107/S1600536802006244
_journal_volume 58
_journal_year 2002
_chemical_formula_iupac 'C2 H7 N O2 S'
_chemical_formula_moiety 'C2 H7 N O2 S'
_chemical_formula_sum 'C2 H7 N O2 S'
_chemical_formula_weight 109.15
_chemical_name_common N-methylmethanesulfonamide
_chemical_name_systematic
;
 N-methylmethanesulfonamide
;
_space_group_IT_number 14
_symmetry_cell_setting monoclinic
_symmetry_space_group_name_Hall '-P 2ybc'
_symmetry_space_group_name_H-M 'P 1 21/c 1'
_atom_sites_solution_hydrogens difmap
_atom_sites_solution_primary direct
_atom_sites_solution_secondary difmap
_cell_angle_alpha 90.00
_cell_angle_beta 104.358(4)
_cell_angle_gamma 90.00
_cell_formula_units_Z 4
_cell_length_a 6.6676(13)
_cell_length_b 8.9717(18)
_cell_length_c 8.5003(16)
_cell_measurement_reflns_used 2057
_cell_measurement_temperature 150(2)
_cell_measurement_theta_max 26.5
_cell_measurement_theta_min 3.0
_cell_volume 492.60(17)
_computing_cell_refinement SMART
_computing_data_collection 'SMART (Siemens, 1995)'
_computing_data_reduction 'SHELXTL (Sheldrick, 1997)'
_computing_molecular_graphics SHELXTL
_computing_publication_material SHELXTL
_computing_structure_refinement SHELXTL
_computing_structure_solution SHELXTL
_diffrn_ambient_temperature 150(2)
_diffrn_measured_fraction_theta_full 0.988
_diffrn_measured_fraction_theta_max 0.988
_diffrn_measurement_device_type 'Bruker CCD area-detector'
_diffrn_measurement_method '\f and \w'
_diffrn_radiation_monochromator graphite
_diffrn_radiation_source 'fine-focus sealed tube'
_diffrn_radiation_type MoK\a
_diffrn_radiation_wavelength 0.71073
_diffrn_reflns_av_R_equivalents 0.028
_diffrn_reflns_av_sigmaI/netI 0.038
_diffrn_reflns_limit_h_max 8
_diffrn_reflns_limit_h_min -8
_diffrn_reflns_limit_k_max 11
_diffrn_reflns_limit_k_min -8
_diffrn_reflns_limit_l_max 10
_diffrn_reflns_limit_l_min -10
_diffrn_reflns_number 2683
_diffrn_reflns_theta_full 26.4
_diffrn_reflns_theta_max 26.4
_diffrn_reflns_theta_min 3.1
_diffrn_standards_decay_% 0
_diffrn_standards_number 0
_exptl_absorpt_coefficient_mu 0.52
_exptl_absorpt_correction_T_max 0.963
_exptl_absorpt_correction_T_min 0.528
_exptl_absorpt_correction_type multi-scan
_exptl_absorpt_process_details '(SADABS; Sheldrick, 1996)'
_exptl_crystal_colour Colourless
_exptl_crystal_density_diffrn 1.472
_exptl_crystal_density_method 'not measured'
_exptl_crystal_description cylinder
_exptl_crystal_F_000 232
_exptl_crystal_size_max 0.6
_exptl_crystal_size_mid 0.27
_exptl_crystal_size_min 0.27
_exptl_crystal_size_rad 0.13
_refine_diff_density_max 0.37
_refine_diff_density_min -0.56
_refine_ls_extinction_coef 0.029(5)
_refine_ls_extinction_expression Fc^*^=kFc[1+0.001xFc^2^\l^3^/sin(2\q)]^-1/4^
_refine_ls_extinction_method SHELXL97
_refine_ls_goodness_of_fit_ref 0.96
_refine_ls_hydrogen_treatment refall
_refine_ls_matrix_type full
_refine_ls_number_parameters 84
_refine_ls_number_reflns 999
_refine_ls_number_restraints 0
_refine_ls_restrained_S_all 0.96
_refine_ls_R_factor_all 0.039
_refine_ls_R_factor_gt 0.035
_refine_ls_shift/su_max <0.001
_refine_ls_shift/su_mean 0.000
_refine_ls_structure_factor_coef Fsqd
_refine_ls_weighting_details 'calc w = 1/[\s^2^(Fo^2^)+(0.0508P)^2^] where P = (Fo^2^+2Fc^2^)/3'
_refine_ls_weighting_scheme calc
_refine_ls_wR_factor_gt 0.082
_refine_ls_wR_factor_ref 0.083
_reflns_number_gt 858
_reflns_number_total 999
_reflns_threshold_expression I>2\s(I)
_cod_data_source_file ya6094.cif
_cod_data_source_block I
_cod_depositor_comments
;
The following automatic conversions were performed:
'_symmetry_cell_setting' value 'Monoclinic' changed to 'monoclinic'
according to '/home/saulius/struct/CIF-dictionaries/cif_core.dic'
dictionary named 'cif_core.dic' version 2.4.1 from 2010-06-29.

Automatic conversion script
Id: cif_fix_enum 1527 2010-12-29 10:47:43Z saulius 

The following automatic conversions were performed:

'_symmetry_cell_setting' value 'Monoclinic' changed to 'monoclinic'
according to /home/saulius/struct/CIF-dictionaries/cif_core.dic
dictionary named 'cif_core.dic' version 2.4.1 from 2010-06-29.

Automatic conversion script
Id: cif_fix_values 1715 2011-07-08 13:25:40Z adriana 
;
_cod_original_sg_symbol_H-M 'P 21/c'
_cod_database_code 2201217
_cod_database_fobs_code 2201217

loop_
_symmetry_equiv_pos_as_xyz
'x, y, z'
'-x, y+1/2, -z+1/2'
'-x, -y, -z'
'x, -y-1/2, z-1/2'

loop_
_atom_site_label
_atom_site_fract_x
_atom_site_fract_y
_atom_site_fract_z
_atom_site_U_iso_or_equiv
_atom_site_adp_type
_atom_site_calc_flag
_atom_site_refinement_flags
_atom_site_occupancy
_atom_site_disorder_assembly
_atom_site_disorder_group
_atom_site_type_symbol
C1 1.1348(3) 0.3430(3) 0.3115(3) 0.0374(6) Uani d . 1 . . C
H11 1.182(4) 0.369(3) 0.215(4) 0.065(9) Uiso d . 1 . . H
H12 1.241(4) 0.281(3) 0.375(3) 0.057(8) Uiso d . 1 . . H
H13 1.113(4) 0.429(3) 0.371(3) 0.055(8) Uiso d . 1 . . H
N2 0.9466(3) 0.25236(19) 0.2585(2) 0.0265(4) Uani d . 1 . . N
H2 0.917(4) 0.203(3) 0.323(3) 0.043(8) Uiso d . 1 . . H
S3 0.74063(7) 0.33102(5) 0.14873(5) 0.0229(2) Uani d . 1 . . S
O3A 0.5852(2) 0.21764(16) 0.10885(18) 0.0350(4) Uani d . 1 . . O
O3B 0.8008(2) 0.40673(15) 0.01798(16) 0.0310(4) Uani d . 1 . . O
C4 0.6575(3) 0.4673(2) 0.2658(3) 0.0295(5) Uani d . 1 . . C
H41 0.769(3) 0.538(2) 0.300(3) 0.029(6) Uiso d . 1 . . H
H42 0.536(4) 0.513(3) 0.200(3) 0.034(6) Uiso d . 1 . . H
H43 0.628(3) 0.423(2) 0.349(3) 0.030(6) Uiso d . 1 . . H

loop_
_atom_site_aniso_label
_atom_site_aniso_U_11
_atom_site_aniso_U_22
_atom_site_aniso_U_33
_atom_site_aniso_U_12
_atom_site_aniso_U_13
_atom_site_aniso_U_23
C1 0.0230(11) 0.0383(13) 0.0446(15) -0.0015(10) -0.0033(10) -0.0007(11)
N2 0.0245(9) 0.0265(9) 0.0276(10) -0.0011(7) 0.0045(8) 0.0035(7)
S3 0.0199(3) 0.0266(3) 0.0212(3) -0.00215(18) 0.00295(19) -0.00122(18)
O3A 0.0296(8) 0.0377(8) 0.0348(9) -0.0111(6) 0.0029(6) -0.0059(7)
O3B 0.0315(8) 0.0375(8) 0.0252(8) 0.0016(6) 0.0095(6) 0.0047(6)
C4 0.0287(11) 0.0321(12) 0.0287(12) 0.0036(9) 0.0088(10) -0.0011(9)

loop_
_atom_type_symbol
_atom_type_description
_atom_type_scat_dispersion_real
_atom_type_scat_dispersion_imag
_atom_type_scat_source
C C 0.0033 0.0016 'International Tables Vol C Tables 4.2.6.8 and 6.1.1.4'
H H 0.0000 0.0000 'International Tables Vol C Tables 4.2.6.8 and 6.1.1.4'
N N 0.0061 0.0033 'International Tables Vol C Tables 4.2.6.8 and 6.1.1.4'
O O 0.0106 0.0060 'International Tables Vol C Tables 4.2.6.8 and 6.1.1.4'
S S 0.1246 0.1234 'International Tables Vol C Tables 4.2.6.8 and 6.1.1.4'

loop_
_geom_angle_atom_site_label_1
_geom_angle_atom_site_label_2
_geom_angle_atom_site_label_3
_geom_angle
_geom_angle_publ_flag
N2 C1 H11 107.5(17) ?
N2 C1 H12 108.1(16) ?
H11 C1 H12 105(2) ?
N2 C1 H13 112.4(16) ?
H11 C1 H13 112(2) ?
H12 C1 H13 111(2) ?
C1 N2 S3 118.27(15) yes
C1 N2 H2 117(2) ?
S3 N2 H2 109(2) ?
O3A S3 O3B 118.41(9) yes
O3A S3 N2 106.72(9) yes
O3B S3 N2 106.93(9) yes
O3A S3 C4 108.55(10) yes
O3B S3 C4 107.28(10) yes
N2 S3 C4 108.64(10) yes
S3 C4 H41 107.5(12) ?
S3 C4 H42 107.9(13) ?
H41 C4 H42 111.9(18) ?
S3 C4 H43 107.8(14) ?
H41 C4 H43 111.8(18) ?
H42 C4 H43 109.9(19) ?

loop_
_geom_bond_atom_site_label_1
_geom_bond_atom_site_label_2
_geom_bond_site_symmetry_2
_geom_bond_distance
_geom_bond_publ_flag
C1 N2 . 1.469(3) yes
C1 H11 . 0.98(3) ?
C1 H12 . 0.96(3) ?
C1 H13 . 0.95(3) ?
N2 S3 . 1.6185(17) yes
N2 H2 . 0.77(3) ?
S3 O3A . 1.4316(14) yes
S3 O3B . 1.4419(14) yes
S3 C4 . 1.751(2) yes
C4 H41 . 0.97(2) ?
C4 H42 . 0.96(2) ?
C4 H43 . 0.87(2) ?

loop_
_geom_hbond_atom_site_label_D
_geom_hbond_atom_site_label_H
_geom_hbond_atom_site_label_A
_geom_hbond_site_symmetry_A
_geom_hbond_distance_DH
_geom_hbond_distance_HA
_geom_hbond_distance_DA
_geom_hbond_angle_DHA
N2 H2 O3B 4_566 0.77(3) 2.23(3) 2.985(2) 170(3)
C1 H12 O3A 4_666 0.96(3) 2.64(3) 3.455(3) 144(2)
C4 H43 O3A 4_566 0.87(2) 2.62(2) 3.491(3) 173.4(19)
C4 H42 O3B 3_665 0.96(2) 2.63(2) 3.575(3) 169.0(18)

loop_
_geom_torsion_atom_site_label_1
_geom_torsion_atom_site_label_2
_geom_torsion_atom_site_label_3
_geom_torsion_atom_site_label_4
_geom_torsion
_geom_torsion_publ_flag
C1 N2 S3 O3A 177.56(17) yes
C1 N2 S3 O3B 49.9(2) yes
C1 N2 S3 C4 -65.6(2) yes
H2 N2 S3 C4 71(2) yes

loop_
_cod_related_entry_id
_cod_related_entry_database
_cod_related_entry_code
1 ChemSpider 88122
